data_2000651
loop_
_publ_author_name
'Yanagi, K.'
'Takeuchi, Y.'
'Sunagawa, M.'

_publ_contact_author
;  Dr. Kazunori Yanagi
  Tsukuba Research Laboratory,
  Sumitomo Chemical Co., Ltd.,
  6 Kitahara, Tsukuba
  Ibaraki 300-32
  Japan
;
_publ_section_title
;
 Structure of a novel carbapenem antibiotic, meropenem
;
_journal_issue 9
_journal_name_full 'Acta Crystallographica Section C'
_journal_page_first 1737
_journal_page_last 1739
_journal_paper_doi 10.1107/S0108270192004608
_journal_volume 48
_journal_year 1992
_chemical_formula_moiety 'C17 H25 N3 O5 S,3H2 O'
_chemical_formula_sum 'C17 H31 N3 O8 S'
_chemical_formula_weight 437.52
_chemical_name_common meropenem
_chemical_name_systematic
; (1R,5S,6S)-2-[(3S,5S)-5-Dimethylaminocarbonylpyrrolidin-3-ylthio]-
6-[(R)-1-hydroxyethyl]-1-methylcarbapen-2-em-3-carboxylate trihydrate
;
_space_group_IT_number 4
_symmetry_cell_setting monoclinic
_symmetry_space_group_name_Hall 'P 2yb'
_symmetry_space_group_name_H-M 'P 1 21 1'
_cell_angle_alpha 90
_cell_angle_beta 117.370(10)
_cell_angle_gamma 90
_cell_formula_units_Z 2
_cell_length_a 9.2790(10)
_cell_length_b 14.0350(10)
_cell_length_c 9.1230(10)
_cell_measurement_reflns_used 25
_cell_measurement_temperature 295
_cell_measurement_theta_max 29
_cell_measurement_theta_min 21
_cell_volume 1055.1(2)
_computing_cell_refinement 'Enraf-Nonius CAD4 software'
_computing_data_collection 'Enraf-Nonius CAD4 software'
_computing_data_reduction 'BEGIN (Enraf-Nonius, 1985)'
_computing_molecular_graphics 'ORTEP (Johnson, 1976)'
_computing_publication_material 'ESD, PTABLE and BTABLE (Enraf-Nonius, 1985)'
_computing_structure_refinement 'LSFM (Enraf-Nonius, 1985)'
_computing_structure_solution 'MITHRIL (Gilmore, 1984)'
_diffrn_ambient_temperature 295
_diffrn_measurement_device 'Enraf-Nonius CAD4'
_diffrn_measurement_method \w/2\q
_diffrn_radiation_monochromator graphite
_diffrn_radiation_source Xray_tube
_diffrn_radiation_type 'Cu K\a'
_diffrn_radiation_wavelength 1.5418
_diffrn_reflns_av_R_equivalents 0
_diffrn_reflns_limit_h_max 11
_diffrn_reflns_limit_h_min -11
_diffrn_reflns_limit_k_max 17
_diffrn_reflns_limit_k_min 0
_diffrn_reflns_limit_l_max 11
_diffrn_reflns_limit_l_min 0
_diffrn_reflns_number 2086
_diffrn_reflns_theta_max 69.88
_diffrn_reflns_theta_min 5.37
_diffrn_standards_decay_% 0
_diffrn_standards_interval_time 60
_diffrn_standards_number 3
_exptl_absorpt_coefficient_mu 1.75
_exptl_absorpt_correction_type none
_exptl_crystal_colour colorless
_exptl_crystal_density_diffrn 1.377
_exptl_crystal_description prism
_exptl_crystal_F_000 468
_exptl_crystal_size_max 0.45
_exptl_crystal_size_mid 0.25
_exptl_crystal_size_min 0.05
_refine_diff_density_max 0.30
_refine_diff_density_min -0.17
_refine_ls_goodness_of_fit_obs 1.820
_refine_ls_hydrogen_treatment refall
_refine_ls_matrix_type full
_refine_ls_number_constraints 0
_refine_ls_number_parameters 386
_refine_ls_number_reflns 1994
_refine_ls_number_restraints 0
_refine_ls_R_factor_all 0.036
_refine_ls_R_factor_obs 0.034
_refine_ls_shift/esd_max 0.044
_refine_ls_structure_factor_coef F
_refine_ls_weighting_details 'w = 4I/[\s^2^(I) + 0.0025I^2^]'
_refine_ls_weighting_scheme calc
_refine_ls_wR_factor_obs 0.046
_reflns_number_observed 1994
_reflns_number_total 2086
_reflns_observed_criterion refl_observed_if_I>3.0\s(I)
_cod_data_source_file as1005.cif
_cod_data_source_block mero
_cod_depositor_comments
;
The following automatic conversions were performed:

'_refine_ls_weighting_scheme' value 'w = 4I/[\s^2^(I) + 0.0025I^2^]'
was changed to 'calc'. New tag '_refine_ls_weighting_details' was
created. The value of the new tag was set to 'w = 4I/[\s^2^(I) +
0.0025I^2^]'.

Automatic conversion script
Id: cif_fix_values 3143 2015-03-26 13:38:13Z robertas 
;
_cod_original_cell_volume 1055.1
_cod_original_sg_symbol_Hall '-P 2y1'
_cod_original_sg_symbol_H-M 'P 21'
_cod_database_code 2000651

loop_
_symmetry_equiv_pos_as_xyz
+x,+y,+z
-x,1/2+y,-z

loop_
_atom_site_aniso_label
_atom_site_aniso_U_11
_atom_site_aniso_U_22
_atom_site_aniso_U_33
_atom_site_aniso_U_12
_atom_site_aniso_U_13
_atom_site_aniso_U_23
S(16) 0.0279(2) 0.0488(3) 0.0360(2) -0.0034(2) 0.00870(10) 0.0147(2)
O(12) 0.0261(7) 0.0500(10) 0.0640(10) 0.0049(7) 0.0085(6) 0.0132(9)
O(13) 0.0302(5) 0.0388(9) 0.0491(7) 0.0025(6) 0.0197(4) 0.0027(7)
O(14) 0.0396(6) 0.0630(10) 0.0400(6) -0.0205(7) 0.0186(5) -0.0009(7)
O(15) 0.0456(7) 0.0700(10) 0.0338(7) -0.0312(8) 0.0107(5) -0.0028(8)
O(26) 0.0472(6) 0.0319(8) 0.0527(6) 0.0049(7) 0.0306(4) 0.0047(7)
N(4) 0.0234(6) 0.0291(9) 0.0324(6) -0.0034(6) 0.0103(4) 0.0018(7)
N(19) 0.0264(6) 0.0367(9) 0.0321(7) -0.0057(7) 0.0103(5) 0.0024(7)
N(23) 0.0371(7) 0.0308(9) 0.0392(7) -0.0005(7) 0.0199(5) 0.0026(7)
C(1) 0.0224(7) 0.0320(10) 0.0338(8) -0.0033(8) 0.0064(6) 0.0024(8)
C(2) 0.0237(7) 0.0260(10) 0.0361(8) -0.0011(7) 0.0107(6) 0.0035(8)
C(3) 0.0263(7) 0.0240(9) 0.0363(8) -0.0018(7) 0.0137(5) 0.0024(8)
C(5) 0.0221(7) 0.0251(9) 0.0383(8) -0.0022(7) 0.0115(5) 0.0008(8)
C(6) 0.0280(7) 0.0270(9) 0.0344(8) -0.0009(7) 0.0141(5) 0.0002(8)
C(7) 0.0282(7) 0.0310(10) 0.0365(8) 0.0011(8) 0.0142(5) 0.0017(8)
C(8) 0.0339(7) 0.0310(10) 0.0384(8) 0.0015(8) 0.0198(5) 0.0002(8)
C(9) 0.0430(10) 0.051(2) 0.0376(9) 0.0010(10) 0.0164(7) 0.0050(10)
C(10) 0.0490(10) 0.0360(10) 0.0395(9) -0.0080(10) 0.0196(7) -0.0070(10)
C(11) 0.0258(7) 0.0310(10) 0.0349(8) -0.0053(8) 0.0101(5) -0.0006(8)
C(17) 0.0314(8) 0.0340(10) 0.0290(8) -0.0046(9) 0.0060(6) 0.0046(9)
C(18) 0.0337(9) 0.0470(10) 0.0296(8) 0.0000(10) 0.0098(6) 0.0055(9)
C(20) 0.0316(8) 0.0280(10) 0.0272(7) -0.0068(8) 0.0103(5) -0.0021(8)
C(21) 0.0439(9) 0.0390(10) 0.0377(8) 0.0098(9) 0.0193(6) 0.0093(9)
C(22) 0.0240(7) 0.0300(10) 0.0294(8) -0.0016(7) 0.0074(6) -0.0002(7)
C(24) 0.0486(9) 0.0370(10) 0.0580(10) -0.0030(10) 0.0316(6) 0.0060(10)
C(25) 0.0560(10) 0.0420(10) 0.0560(10) 0.0060(10) 0.0336(7) -0.0020(10)
O(W1) 0.0547(8) 0.0530(10) 0.0532(8) -0.0026(8) 0.0286(6) -0.0004(9)
O(W2) 0.0470(8) 0.083(2) 0.0618(9) 0.0030(10) 0.0294(6) 0.0120(10)
O(W3) 0.167(2) 0.0390(10) 0.0583(9) -0.0020(10) 0.0604(9) -0.0035(9)

loop_
_atom_site_label
_atom_site_fract_x
_atom_site_fract_y
_atom_site_fract_z
_atom_site_U_iso_or_equiv
_atom_site_thermal_displace_type
_atom_site_calc_flag
_atom_site_calc_attached_atom
S(16) 0.55458(6) 0.5 0.74195(6) 0.03990(10) Uani . .
O(12) 0.3509(2) 0.7147(2) 0.1656(3) 0.0512(6) Uani . .
O(13) 0.9029(2) 0.76150(10) 0.3140(2) 0.0388(4) Uani . .
O(14) 0.2714(2) 0.4566(2) 0.4370(2) 0.0474(5) Uani . .
O(15) 0.2596(2) 0.4789(2) 0.1919(2) 0.0527(5) Uani . .
O(26) 0.9236(2) 0.23490(10) 1.2017(2) 0.0410(4) Uani . .
N(4) 0.5389(2) 0.59670(10) 0.3284(2) 0.0293(4) Uani . .
N(19) 0.9733(2) 0.3862(2) 1.0718(2) 0.0330(5) Uani . .
N(23) 0.7839(2) 0.2972(2) 1.3249(2) 0.0348(5) Uani . .
C(1) 0.7161(2) 0.6279(2) 0.6129(3) 0.0319(5) Uani . .
C(2) 0.5845(2) 0.5536(2) 0.5860(3) 0.0299(5) Uani . .
C(3) 0.4799(2) 0.5444(2) 0.4245(2) 0.0291(5) Uani . .
C(5) 0.7049(2) 0.6340(2) 0.4393(3) 0.0294(5) Uani . .
C(6) 0.6578(2) 0.7263(2) 0.3333(2) 0.0299(5) Uani . .
C(7) 0.4858(2) 0.6852(2) 0.2538(3) 0.0324(5) Uani . .
C(8) 0.7379(2) 0.7365(2) 0.2200(3) 0.0333(5) Uani . .
C(9) 0.6481(3) 0.8061(2) 0.0798(3) 0.0450(7) Uani . .
C(10) 0.6765(3) 0.7205(2) 0.6755(3) 0.0418(6) Uani . .
C(11) 0.3240(2) 0.4899(2) 0.3453(3) 0.0320(5) Uani . .
C(17) 0.7558(3) 0.4936(2) 0.9184(2) 0.0344(5) Uani . .
C(18) 0.8655(3) 0.4192(2) 0.8991(3) 0.0385(6) Uani . .
C(20) 0.8868(3) 0.4029(2) 1.1749(2) 0.0302(5) Uani . .
C(21) 0.7285(3) 0.4534(2) 1.0595(3) 0.0401(6) Uani . .
C(22) 0.8653(2) 0.3047(2) 1.2365(2) 0.0297(5) Uani . .
C(24) 0.7619(3) 0.2022(2) 1.3767(3) 0.0448(6) Uani . .
C(25) 0.7156(3) 0.3767(2) 1.3742(3) 0.0481(7) Uani . .
O(W1) 0.0866(2) 0.4499(2) 0.5999(2) 0.0521(6) Uani . .
O(W2) 0.9964(2) 0.1960(2) 0.9142(2) 0.0624(7) Uani . .
O(W3) 0.1787(4) 0.5468(2) -0.1173(3) 0.0848(9) Uani . .
H(1) 0.822(3) 0.606(3) 0.694(3) 0.021(8) Uiso . .
H(5) 0.792(4) 0.597(4) 0.427(4) 0.020(10) Uiso . .
H(6) 0.653(4) 0.792(3) 0.381(4) 0.026(9) Uiso . .
H(8) 0.742(4) 0.681(3) 0.177(3) 0.024(9) Uiso . .
H(9A) 0.635(3) 0.869(3) 0.120(4) 0.015(8) Uiso . .
H(9B) 0.523(4) 0.792(3) 0.010(5) 0.030(9) Uiso . .
H(9C) 0.715(4) 0.809(4) -0.008(5) 0.060(10) Uiso . .
H(10A) 0.764(4) 0.779(4) 0.700(4) 0.040(10) Uiso . .
H(10B) 0.562(4) 0.747(3) 0.589(4) 0.030(10) Uiso . .
H(10C) 0.680(4) 0.713(3) 0.774(4) 0.030(10) Uiso . .
H(O13) 0.912(3) 0.804(3) 0.350(3) 0.017(8) Uiso . .
H(17) 0.823(3) 0.556(3) 0.956(3) 0.015(8) Uiso . .
H(18A) 0.797(4) 0.359(4) 0.832(4) 0.040(10) Uiso . .
H(18B) 0.941(4) 0.450(3) 0.842(4) 0.040(10) Uiso . .
H(N19A) 0.982(4) 0.318(3) 1.073(4) 0.040(10) Uiso . .
H(N19B) 1.078(5) 0.434(4) 1.146(5) 0.08(2) Uiso . .
H(20) 0.951(4) 0.436(3) 1.262(4) 0.030(10) Uiso . .
H(21A) 0.631(4) 0.410(3) 1.017(4) 0.030(10) Uiso . .
H(21B) 0.704(5) 0.504(4) 1.134(5) 0.060(10) Uiso . .
H(24A) 0.651(4) 0.181(3) 1.294(4) 0.030(10) Uiso . .
H(24B) 0.738(5) 0.215(5) 1.492(5) 0.08(2) Uiso . .
H(24C) 0.860(4) 0.164(4) 1.393(5) 0.050(10) Uiso . .
H(25A) 0.764(4) 0.441(4) 1.362(4) 0.050(10) Uiso . .
H(25B) 0.589(4) 0.380(3) 1.320(4) 0.030(10) Uiso . .
H(25C) 0.718(4) 0.364(4) 1.488(4) 0.060(10) Uiso . .
H(W1A) 0.147(5) 0.458(4) 0.575(5) 0.06(2) Uiso . .
H(W1B) 0.116(4) 0.494(4) 0.688(4) 0.050(10) Uiso . .
H(W2A) 0.883(4) 0.179(3) 0.869(5) 0.040(10) Uiso . .
H(W2B) 1.003(3) 0.204(3) 0.812(4) 0.020(10) Uiso . .
H(W3A) 0.274(4) 0.556(4) -0.075(4) 0.040(10) Uiso . .
H(W3B) 0.142(5) 0.601(4) -0.135(5) 0.07(2) Uiso . .

loop_
_atom_type_symbol
_atom_type_scat_dispersion_real
_atom_type_scat_dispersion_imag
_atom_type_scat_source
S 0.319 0.557 International_Tables_Vol_IV_Table_2.2B
N 0.029 0.018 International_Tables_Vol_IV_Table_2.2B
O 0.047 0.032 International_Tables_Vol_IV_Table_2.2B
C 0.017 0.009 International_Tables_Vol_IV_Table_2.2B
H 0.0 0.0 International_Tables_Vol_IV_Table_2.2B

loop_
_geom_angle_atom_site_label_1
_geom_angle_atom_site_label_2
_geom_angle_atom_site_label_3
_geom_angle_site_symmetry_1
_geom_angle_site_symmetry_2
_geom_angle_site_symmetry_3
_geom_angle
_geom_angle_publ_flag
C(3) N(4) C(5) . . . 109.3(2) yes
C(3) N(4) C(7) . . . 127.4(2) yes
C(5) N(4) C(7) . . . 92.4(2) yes
C(18) N(19) C(20) . . . 108.5(2) yes
C(22) N(23) C(24) . . . 117.9(2) yes
C(22) N(23) C(25) . . . 125.0(2) yes
C(24) N(23) C(25) . . . 117.1(2) yes
C(2) C(1) C(5) . . . 101.6(2) yes
C(2) C(1) C(10) . . . 109.1(2) yes
C(5) C(1) C(10) . . . 114.9(2) yes
S(16) C(2) C(1) . . . 125.10(10) yes
S(16) C(2) C(3) . . . 123.2(2) yes
C(1) C(2) C(3) . . . 111.1(2) yes
N(4) C(3) C(2) . . . 109.5(2) yes
N(4) C(3) C(11) . . . 121.6(2) yes
C(2) C(3) C(11) . . . 128.9(2) yes
N(4) C(5) C(1) . . . 103.8(2) yes
N(4) C(5) C(6) . . . 87.90(10) yes
C(1) C(5) C(6) . . . 123.6(2) yes
C(5) C(6) C(7) . . . 85.1(2) yes
C(5) C(6) C(8) . . . 114.4(2) yes
C(7) C(6) C(8) . . . 116.1(2) yes
O(12) C(7) N(4) . . . 131.0(2) yes
O(12) C(7) C(6) . . . 136.3(2) yes
N(4) C(7) C(6) . . . 92.7(2) yes
O(13) C(8) C(6) . . . 109.9(2) yes
O(13) C(8) C(9) . . . 112.0(2) yes
C(6) C(8) C(9) . . . 112.3(2) yes
O(14) C(11) O(15) . . . 125.1(2) yes
O(14) C(11) C(3) . . . 117.4(2) yes
O(15) C(11) C(3) . . . 117.4(2) yes
C(18) C(17) C(21) . . . 102.8(2) yes
N(19) C(18) C(17) . . . 104.4(2) yes
N(19) C(20) C(21) . . . 105.1(2) yes
N(19) C(20) C(22) . . . 106.5(2) yes
C(21) C(20) C(22) . . . 114.9(2) yes
C(17) C(21) C(20) . . . 105.7(2) yes
O(26) C(22) N(23) . . . 122.0(2) yes
O(26) C(22) C(20) . . . 118.3(2) yes
N(23) C(22) C(20) . . . 119.7(2) yes
C(8) O(13) H(O13) . . . 112(2) no
C(18) N(19) H(N19A) . . . 109(2) no
C(18) N(19) H(N19B) . . . 115(3) no
C(20) N(19) H(N19A) . . . 102(2) no
C(20) N(19) H(N19B) . . . 95(3) no
H(N19A) N(19) H(N19B) . . . 123(3) no
C(2) C(1) H(1) . . . 111(2) no
C(5) C(1) H(1) . . . 111(2) no
C(10) C(1) H(1) . . . 109(2) no
N(4) C(5) H(5) . . . 112(2) no
C(1) C(5) H(5) . . . 114(2) no
C(6) C(5) H(5) . . . 112(3) no
C(5) C(6) H(6) . . . 123(2) no
C(7) C(6) H(6) . . . 107(2) no
C(8) C(6) H(6) . . . 109(2) no
O(13) C(8) H(8) . . . 103(2) no
C(6) C(8) H(8) . . . 110(3) no
C(9) C(8) H(8) . . . 108(2) no
C(8) C(9) H(9A) . . . 112(2) no
C(8) C(9) H(9B) . . . 115(2) no
C(8) C(9) H(9C) . . . 109(2) no
H(9A) C(9) H(9B) . . . 96(3) no
H(9A) C(9) H(9C) . . . 114(3) no
H(9B) C(9) H(9C) . . . 111(3) no
C(1) C(10) H(10A) . . . 116(2) no
C(1) C(10) H(10B) . . . 111(2) no
C(1) C(10) H(10C) . . . 112(3) no
H(10A) C(10) H(10B) . . . 106(3) no
H(10A) C(10) H(10C) . . . 101(3) no
H(10B) C(10) H(10C) . . . 111(3) no
C(18) C(17) H(17) . . . 106(2) no
C(21) C(17) H(17) . . . 110(2) no
N(19) C(18) H(18A) . . . 107(2) no
N(19) C(18) H(18B) . . . 110.0(10) no
C(17) C(18) H(18A) . . . 111(2) no
C(17) C(18) H(18B) . . . 113(2) no
H(18A) C(18) H(18B) . . . 111(3) no
N(19) C(20) H(20) . . . 108(3) no
C(21) C(20) H(20) . . . 115(2) no
C(22) C(20) H(20) . . . 107(3) no
C(17) C(21) H(21A) . . . 111(2) no
C(17) C(21) H(21B) . . . 117(3) no
C(20) C(21) H(21A) . . . 113(2) no
C(20) C(21) H(21B) . . . 107(2) no
H(21A) C(21) H(21B) . . . 104(3) no
N(23) C(24) H(24A) . . . 106(2) no
N(23) C(24) H(24B) . . . 105(3) no
N(23) C(24) H(24C) . . . 106(3) no
H(24A) C(24) H(24B) . . . 100(3) no
H(24A) C(24) H(24C) . . . 120(3) no
H(24B) C(24) H(24C) . . . 118(3) no
N(23) C(25) H(25A) . . . 111(3) no
N(23) C(25) H(25B) . . . 116(2) no
N(23) C(25) H(25C) . . . 111(3) no
H(25A) C(25) H(25B) . . . 111(3) no
H(25A) C(25) H(25C) . . . 117(4) no
H(25B) C(25) H(25C) . . . 89(3) no
H(W1A) O(W1) H(W1B) . . . 102(5) no
H(W2A) O(W2) H(W2B) . . . 99(3) no
H(W3A) O(W3) H(W3B) . . . 102(5) no

loop_
_geom_bond_atom_site_label_1
_geom_bond_atom_site_label_2
_geom_bond_site_symmetry_1
_geom_bond_site_symmetry_2
_geom_bond_distance
_geom_bond_publ_flag
S(16) C(2) . . 1.741(3) yes
O(12) C(7) . . 1.208(3) yes
O(13) C(8) . . 1.412(2) yes
O(14) C(11) . . 1.237(3) yes
O(15) C(11) . . 1.253(3) yes
O(26) C(22) . . 1.229(3) yes
N(4) C(3) . . 1.432(3) yes
N(4) C(5) . . 1.495(2) yes
N(4) C(7) . . 1.393(3) yes
N(19) C(18) . . 1.500(3) yes
N(19) C(20) . . 1.508(4) yes
N(23) C(22) . . 1.339(4) yes
N(23) C(24) . . 1.461(4) yes
N(23) C(25) . . 1.453(4) yes
C(1) C(2) . . 1.537(3) yes
C(1) C(5) . . 1.542(4) yes
C(1) C(10) . . 1.531(4) yes
C(2) C(3) . . 1.347(3) yes
C(3) C(11) . . 1.496(3) yes
C(5) C(6) . . 1.554(3) yes
C(6) C(7) . . 1.530(3) yes
C(6) C(8) . . 1.532(4) yes
C(8) C(9) . . 1.517(3) yes
C(17) C(18) . . 1.523(4) yes
C(17) C(21) . . 1.530(4) yes
C(20) C(21) . . 1.532(3) yes
C(20) C(22) . . 1.535(3) yes
O(13) H(O13) . . 0.67(4) no
N(19) H(N19A) . . 0.96(5) no
N(19) H(N19B) . . 1.12(5) no
C(1) H(1) . . 0.97(2) no
C(5) H(5) . . 1.01(5) no
C(6) H(6) . . 1.03(4) no
C(8) H(8) . . 0.88(4) no
C(9) H(9A) . . 0.99(4) no
C(9) H(9B) . . 1.05(4) no
C(9) H(9C) . . 1.21(5) no
C(10) H(10A) . . 1.10(5) no
C(10) H(10B) . . 1.06(3) no
C(10) H(10C) . . 0.89(4) no
C(17) H(17) . . 1.03(3) no
C(18) H(18A) . . 1.06(5) no
C(18) H(18B) . . 1.13(5) no
C(20) H(20) . . 0.88(3) no
C(21) H(21A) . . 1.01(4) no
C(21) H(21B) . . 1.07(5) no
C(24) H(24A) . . 1.00(3) no
C(24) H(24B) . . 1.18(6) no
C(24) H(24C) . . 1.01(4) no
C(25) H(25A) . . 1.03(5) no
C(25) H(25B) . . 1.04(3) no
C(25) H(25C) . . 1.05(4) no
O(W1) H(W1A) . . 0.70(5) no
O(W1) H(W1B) . . 0.95(4) no
O(W2) H(W2A) . . 0.96(4) no
O(W2) H(W2B) . . 0.97(4) no
O(W3) H(W1B) . . 1.76(4) no
O(W3) H(W3A) . . 0.80(3) no
O(W3) H(W3B) . . 0.82(6) no
N(19) O(26) . 1_555 2.574(3) yes
N(19) O(15) . 1_656 2.697(3) yes
O(13) O(W1) . 2_656 2.748(3) yes
O(W1) O(14) . 1_555 2.739(3) yes
O(W1) O(W3) . 1_556 2.685(3) yes
O(W2) O(12) . 2_646 2.971(3) yes
O(W2) O(13) . 2_746 2.801(3) yes
O(W3) O(26) . 2_656 2.791(3) yes
